data_2000162
loop_
_publ_author_name
'Zukerman-Schpector, J.'
'Castellano, E. E.'
'Brocksom, T. J.'
'Moreira, L. A.'

_publ_section_title
;Structure and absolute configuration of
 (3<i>S</i>)-[(1<i>S</i>,2<i>R</i>,4<i>S</i>)-2-acetoxy-4-methyl-1-cyclohexyl]-2,2-dichloro-3-methylcyclobutanone
;
_journal_issue 12
_journal_name_full 'Acta Crystallographica Section C'
_journal_page_first 2706
_journal_page_last 2708
_journal_paper_doi 10.1107/S0108270191007941
_journal_volume 47
_journal_year 1991
_chemical_formula_sum 'C14 H20 Cl2 O3'
_chemical_formula_weight 307.22
_symmetry_cell_setting orthorhombic
_symmetry_space_group_name_Hall 'P 2ac 2ab'
_symmetry_space_group_name_H-M 'P 21 21 21'
_cell_angle_alpha 90
_cell_angle_beta 90
_cell_angle_gamma 90
_cell_formula_units_Z 4
_cell_length_a 7.0329(7)
_cell_length_b 9.983(2)
_cell_length_c 22.644(6)
_cell_volume 1589.8(6)
_diffrn_radiation_type Mo
_diffrn_radiation_wavelength 0.71073
_exptl_absorpt_coefficient_mu 0.41
_exptl_crystal_density_diffrn 1.284
_exptl_crystal_F_000 648
_cod_data_source_file li0087.cif
_cod_data_source_block li0087a
_cod_original_cell_volume 1589.8(9)
_cod_database_code 2000162

loop_
_atom_site_label
_atom_site_fract_x
_atom_site_fract_y
_atom_site_fract_z
Cl(1) -.2772(2) -.02170(10) -.30460(10)
Cl(2) -.5136(3) -.2202(2) -.24910(10)
O(1) -.0427(8) -.1997(5) -.2099(2)
O(2) -.5903(4) -.1986(3) -.38700(10)
O(3) -.6046(5) -.1050(4) -.4763(2)
C(1) -.1350(10) -.2489(6) -.2491(3)
C(2) -.2962(8) -.1915(5) -.2866(2)
C(3) -.2456(7) -.3004(4) -.3344(2)
C(4) -.1274(8) -.3727(6) -.2852(3)
C(5) -.1113(7) -.2404(6) -.3801(3)
C(6) -.7380(10) -.6298(5) -.4824(3)
C(7) -.6299(6) -.0999(5) -.4235(2)
C(8) -.7149(7) .0186(5) -.3923(2)
C(1') -.3993(5) -.3874(4) -.3619(2)
C(2') -.5089(6) -.3197(4) -.4114(2)
C(3') -.6646(6) -.4094(4) -.4352(2)
C(4') -.5849(7) -.5405(5) -.4585(2)
C(5') -.4724(7) -.6092(5) -.4103(2)
C(6') -.3194(6) -.5195(5) -.3856(2)
H(4) -.1885 -.4543 -.2700
H'(4) .0002 -.4040 -.2977
H(5) -.0167 -.1848 -.3617
H'(5) -.1806 -.1833 -.4076
H"(5) -.4070 -.3066 -.4032
H(6) -.8127 -.5874 -.5123
H'(6) -.8277 -.6532 -.4504
H"(6) -.6903 -.7121 -.4973
H(8) -.7465 .0889 -.4188
H'(8) -.6316 .0529 -.3626
H"(8) -.8330 -.0066 -.3720
H(1') -.4806 -.4063 -.3293
H(2') -.4238 -.3036 -.4444
H(3') -.7524 -.4284 -.4037
H'(3') -.7330 -.3635 -.4657
H(4') -.5037 -.5218 -.4919
H(5') -.5522 -.6333 -.3779
H'(5') -.4124 -.6899 -.4246
H(6') -.2315 -.4972 -.4182
H'(6') -.2462 -.5637 -.3564

loop_
_geom_bond_atom_site_label_1
_geom_bond_atom_site_label_2
_geom_bond_distance
Cl(1) C(2) 1.749(5)
O(1) C(1) 1.204(8)
O(2) C(2') 1.447(5)
C(1) C(2) 1.528(8)
C(2) C(3) 1.575(7)
C(3) C(5) 1.524(7)
C(6) C(4') 1.499(8)
C(1') C(2') 1.519(5)
C(2') C(3') 1.514(6)
C(4') C(5') 1.512(7)
Cl(2) C(2) 1.772(6)
O(2) C(7) 1.316(5)
O(3) C(7) 1.210(6)
C(1) C(4) 1.483(8)
C(3) C(4) 1.566(7)
C(3) C(1') 1.520(6)
C(7) C(8) 1.502(7)
C(1') C(6') 1.531(6)
C(5') C(6') 1.507(7)
